data_7025831
loop_
_publ_author_name
'Bennett, Martin A.'
'Bhargava, Suresh K.'
'Bond, Alan M.'
'Burgar, Iko M.'
'Guo, Si-Xuan'
'Kar, Gopa'
'Priv\'er, Steven H'
'Wagler, J\"org'
'Willis, Anthony C.'
'Torriero, Angel A. J.'

_publ_section_title
;
 Synthesis, X-ray structure and electrochemical oxidation of palladium(II)
 complexes of ferrocenyldiphenylphosphine.
;
_journal_issue 38
_journal_name_full 'Dalton transactions (Cambridge, England : 2003)'
_journal_page_first 9079
_journal_page_last 9090
_journal_paper_doi 10.1039/c0dt00016g
_journal_volume 39
_journal_year 2010
_chemical_compound_source 'from RMITU'
_chemical_formula_moiety 'C58 H39 F8 Fe I2 P3 Pd2'
_chemical_formula_sum 'C58 H39 F8 Fe I2 P3 Pd2'
_chemical_formula_weight 1503.31
_space_group_IT_number 14
_symmetry_cell_setting monoclinic
_symmetry_space_group_name_Hall '-P 2ybc'
_symmetry_space_group_name_H-M 'P 1 21/c 1'
_atom_sites_solution_hydrogens geom
_atom_sites_solution_primary direct
_audit_creation_date 09-02-05
_audit_creation_method CRYSTALS_ver_12.85
_audit_update_record
;
2009-02-09 - Report on C58 H39 F8 Fe I2 P3 Pd2
by Anthony C. Willis
for Gopa Kar and Martin Bennett

2009-02-09 - passes checkcif tests with minor warnings
;
_cell_angle_alpha 90
_cell_angle_beta 99.952(5)
_cell_angle_gamma 90
_cell_formula_units_Z 4
_cell_length_a 14.185(2)
_cell_length_b 19.347(2)
_cell_length_c 20.540(2)
_cell_measurement_reflns_used 309291
_cell_measurement_temperature 200
_cell_measurement_theta_max 23
_cell_measurement_theta_min 2.6
_cell_volume 5552.1(11)
_computing_cell_refinement 'DENZO/SCALEPACK (Otwinowski & Minor, 1997)'
_computing_data_collection 'COLLECT (Nonius, 1997-2001).'
_computing_data_reduction 'DENZO/SCALEPACK (Otwinowski & Minor, 1997)'
_computing_molecular_graphics
;
ORTEP-II (Johnson 1976) in teXsan (MSC, 1992-1997)
;
_computing_publication_material 'CRYSTALS (Betteridge et al., 2003)'
_computing_structure_refinement 'CRYSTALS (Betteridge et al., 2003)'
_computing_structure_solution 'SIR92 (Altomare et al., 1994)'
_diffrn_ambient_temperature 200
_diffrn_measured_fraction_theta_full 0.993
_diffrn_measured_fraction_theta_max 0.993
_diffrn_measurement_device 'Nonius KappaCCD'
_diffrn_measurement_device_type Area
_diffrn_measurement_method ' \f and \w scans with CCD '
_diffrn_radiation_monochromator graphite
_diffrn_radiation_type 'Mo K\a'
_diffrn_radiation_wavelength 0.71073
_diffrn_reflns_av_R_equivalents 0.21
_diffrn_reflns_limit_h_max 15
_diffrn_reflns_limit_h_min -15
_diffrn_reflns_limit_k_max 21
_diffrn_reflns_limit_k_min -21
_diffrn_reflns_limit_l_max 22
_diffrn_reflns_limit_l_min -22
_diffrn_reflns_number 40444
_diffrn_reflns_theta_full 22.95
_diffrn_reflns_theta_max 22.946
_diffrn_reflns_theta_min 2.561
_diffrn_standards_number 0
_exptl_absorpt_coefficient_mu 2.162
_exptl_absorpt_correction_T_max 0.805
_exptl_absorpt_correction_T_min 0.590
_exptl_absorpt_correction_type integration
_exptl_absorpt_process_details
;
via Gaussian method (Coppens, 1970) implemented in maXus (2000)
;
_exptl_crystal_colour red
_exptl_crystal_density_diffrn 1.798
_exptl_crystal_density_method 'not measured'
_exptl_crystal_description block
_exptl_crystal_F_000 2912
_exptl_crystal_size_max 0.30
_exptl_crystal_size_mid 0.15
_exptl_crystal_size_min 0.11
_refine_diff_density_max 1.82
_refine_diff_density_min -1.08
_refine_ls_extinction_method None
_refine_ls_goodness_of_fit_ref 1.0894
_refine_ls_hydrogen_treatment noref
_refine_ls_matrix_type full
_refine_ls_number_parameters 263
_refine_ls_number_reflns 2157
_refine_ls_number_restraints 313
_refine_ls_R_factor_all 0.2574
_refine_ls_R_factor_gt 0.1045
_refine_ls_shift/su_max 0.003836
_refine_ls_structure_factor_coef F
_refine_ls_weighting_details
;
Method, part 1, Chebychev polynomial, (Watkin, 1994, Prince, 1982)
[weight] = 1.0/[A~0~*T~0~(x)+A~1~*T~1~(x) ... +A~n-1~]*T~n-1~(x)]
where A~i~ are the Chebychev coefficients listed below and x= Fcalc/Fmax
Method = Robust Weighting (Prince, 1982)
W = [weight] * [1-(deltaF/6*sigmaF)^2^]^2^
A~i~ are:
1.67 -0.550 1.16
;
_refine_ls_weighting_scheme calc
_refine_ls_wR_factor_all 0.1506
_refine_ls_wR_factor_gt 0.0932
_refine_ls_wR_factor_ref 0.0932
_reflns_limit_h_max 15
_reflns_limit_h_min -15
_reflns_limit_k_max 21
_reflns_limit_k_min 0
_reflns_limit_l_max 22
_reflns_limit_l_min 0
_reflns_number_gt 2157
_reflns_number_total 7626
_reflns_threshold_expression I>2.0\s(I)
_oxford_diffrn_Wilson_B_factor 3.79
_oxford_diffrn_Wilson_scale 329.48
_oxford_refine_ls_r_factor_ref 0.1045
_oxford_refine_ls_scale 0.0716(3)
_oxford_reflns_number_all 7590
_oxford_reflns_threshold_expression_ref I>2.0\s(I)
_oxford_structure_analysis_title '2041754 ben0706'
_cod_data_source_file c0dt00016g.txt
_cod_data_source_block compound5
_cod_depositor_comments
;
The following automatic conversions were performed:

'_symmetry_cell_setting' value 'Monoclinic' changed to 'monoclinic'
according to /home/saulius/struct/CIF-dictionaries/cif_core.dic
dictionary named 'cif_core.dic' version 2.4.2 from 2011-04-26.

Automatic conversion script
Id: cif_fix_values 1891 2012-01-12 08:04:46Z andrius 
;
_cod_original_sg_symbol_Hall -P2ybc
_cod_original_sg_symbol_H-M 'P 1 21/c 1 '
_cod_database_code 7025831

loop_
_symmetry_equiv_pos_as_xyz
x,y,z
-x,-y,-z
-x,y+1/2,-z+1/2
x,-y+1/2,z+1/2

loop_
_atom_site_label
_atom_site_type_symbol
_atom_site_fract_x
_atom_site_fract_y
_atom_site_fract_z
_atom_site_U_iso_or_equiv
_atom_site_occupancy
_atom_site_adp_type
_atom_site_refinement_flags_posn
_atom_site_refinement_flags_adp
I1 I 0.5255(2) 0.56310(13) 0.59190(12) 0.0784 1.0000 Uani . U
I2 I 0.4124(2) 0.66256(15) 0.72427(12) 0.0831 1.0000 Uani . U
Pd1 Pd 0.5435(2) 0.69785(16) 0.57876(15) 0.0756 1.0000 Uani . U
Pd2 Pd 0.3561(2) 0.62011(16) 0.60093(14) 0.0740 1.0000 Uani . U
Fe1 Fe -0.0110(5) 0.6822(4) 0.4899(3) 0.1058 1.0000 Uani . U
P1 P 0.5981(8) 0.8108(6) 0.5868(5) 0.0783 1.0000 Uani . U
P2 P 0.4387(7) 0.7011(5) 0.4776(5) 0.0702 1.0000 Uani . U
P3 P 0.1986(9) 0.6458(6) 0.6059(6) 0.0905 1.0000 Uani . U
F3 F 0.6933(16) 0.6109(12) 0.7195(10) 0.1069 1.0000 Uani . U
F4 F 0.857(2) 0.6530(12) 0.7788(12) 0.1367 1.0000 Uani . U
F5 F 0.933(2) 0.7784(14) 0.7506(15) 0.1671 1.0000 Uani . U
F6 F 0.8182(17) 0.8612(11) 0.6598(13) 0.1218 1.0000 Uani . U
F33 F 0.2308(15) 0.4955(10) 0.5345(9) 0.0868 1.0000 Uani . U
F34 F 0.1801(15) 0.4609(10) 0.4080(9) 0.0867 1.0000 Uani . U
F35 F 0.2353(16) 0.5357(11) 0.3096(9) 0.0942 1.0000 Uani . U
F36 F 0.3479(17) 0.6442(11) 0.3392(9) 0.1006 1.0000 Uani . U
C1 C 0.7006(17) 0.7725(13) 0.6387(11) 0.0772(18) 1.0000 Uiso G U
C2 C 0.6691(14) 0.7068(14) 0.6524(11) 0.0756(16) 1.0000 Uiso G U
C3 C 0.7235(18) 0.6664(10) 0.7011(12) 0.077(2) 1.0000 Uiso G U
C4 C 0.8094(17) 0.6918(13) 0.7362(11) 0.078(2) 1.0000 Uiso G U
C5 C 0.8409(14) 0.7575(14) 0.7225(12) 0.079(2) 1.0000 Uiso G U
C6 C 0.7865(19) 0.7979(10) 0.6738(12) 0.078(2) 1.0000 Uiso G U
C11 C 0.6293(19) 0.8602(13) 0.5193(10) 0.084(2) 1.0000 Uiso G U
C12 C 0.7110(17) 0.8420(11) 0.4942(12) 0.086(3) 1.0000 Uiso G U
C13 C 0.7331(15) 0.8759(13) 0.4390(12) 0.086(3) 1.0000 Uiso G U
C14 C 0.6735(18) 0.9281(13) 0.4089(10) 0.086(3) 1.0000 Uiso G U
C15 C 0.5918(17) 0.9463(11) 0.4339(12) 0.086(3) 1.0000 Uiso G U
C16 C 0.5697(15) 0.9124(13) 0.4891(12) 0.085(3) 1.0000 Uiso G U
C21 C 0.5532(18) 0.8706(12) 0.6399(11) 0.078(2) 1.0000 Uiso G U
C22 C 0.4771(17) 0.8525(10) 0.6711(12) 0.079(3) 1.0000 Uiso G U
C23 C 0.4443(15) 0.8989(13) 0.7140(12) 0.079(3) 1.0000 Uiso G U
C24 C 0.4875(18) 0.9634(12) 0.7256(11) 0.079(3) 1.0000 Uiso G U
C25 C 0.5637(17) 0.9815(10) 0.6943(12) 0.079(3) 1.0000 Uiso G U
C26 C 0.5965(15) 0.9351(13) 0.6515(11) 0.078(3) 1.0000 Uiso G U
C31 C 0.3500(15) 0.6317(10) 0.4523(11) 0.0661(16) 1.0000 Uiso G U
C32 C 0.3204(17) 0.5937(12) 0.5026(8) 0.0651(15) 1.0000 Uiso G U
C33 C 0.2610(17) 0.5366(11) 0.4873(10) 0.0651(19) 1.0000 Uiso G U
C34 C 0.2311(15) 0.5176(10) 0.4216(11) 0.065(2) 1.0000 Uiso G U
C35 C 0.2607(17) 0.5556(12) 0.3713(8) 0.065(2) 1.0000 Uiso G U
C36 C 0.3201(16) 0.6127(11) 0.3866(10) 0.0659(19) 1.0000 Uiso G U
C41 C 0.3674(17) 0.7783(10) 0.4584(12) 0.072(2) 1.0000 Uiso G U
C42 C 0.3553(16) 0.8220(12) 0.5102(9) 0.073(3) 1.0000 Uiso G U
C43 C 0.3070(17) 0.8844(11) 0.4970(10) 0.073(3) 1.0000 Uiso G U
C44 C 0.2707(16) 0.9032(10) 0.4320(11) 0.073(3) 1.0000 Uiso G U
C45 C 0.2828(16) 0.8595(12) 0.3802(8) 0.073(3) 1.0000 Uiso G U
C46 C 0.3312(17) 0.7971(11) 0.3933(10) 0.073(3) 1.0000 Uiso G U
C51 C 0.5236(15) 0.6898(13) 0.4190(10) 0.074(2) 1.0000 Uiso G U
C52 C 0.5637(17) 0.6252(11) 0.4117(10) 0.074(3) 1.0000 Uiso G U
C53 C 0.6271(16) 0.6166(10) 0.3676(11) 0.075(3) 1.0000 Uiso G U
C54 C 0.6505(15) 0.6726(13) 0.3309(10) 0.075(3) 1.0000 Uiso G U
C55 C 0.6105(17) 0.7372(11) 0.3382(11) 0.075(3) 1.0000 Uiso G U
C56 C 0.5470(16) 0.7458(10) 0.3823(12) 0.075(3) 1.0000 Uiso G U
C61 C 0.154(2) 0.5859(13) 0.6587(12) 0.093(3) 1.0000 Uiso G U
C62 C 0.2068(15) 0.5288(15) 0.6845(13) 0.093(3) 1.0000 Uiso G U
C63 C 0.1667(19) 0.4803(12) 0.7218(13) 0.093(3) 1.0000 Uiso G U
C64 C 0.0735(19) 0.4889(13) 0.7331(13) 0.093(3) 1.0000 Uiso G U
C65 C 0.0203(15) 0.5461(15) 0.7072(13) 0.093(3) 1.0000 Uiso G U
C66 C 0.0604(19) 0.5946(12) 0.6700(13) 0.093(3) 1.0000 Uiso G U
C71 C 0.180(2) 0.7278(11) 0.6452(14) 0.091(3) 1.0000 Uiso G U
C72 C 0.1882(19) 0.7839(15) 0.6040(10) 0.093(3) 1.0000 Uiso G U
C73 C 0.1751(19) 0.8510(12) 0.6258(12) 0.093(3) 1.0000 Uiso G U
C74 C 0.1543(18) 0.8618(11) 0.6888(13) 0.093(3) 1.0000 Uiso G U
C75 C 0.1465(18) 0.8056(15) 0.7300(10) 0.093(3) 1.0000 Uiso G U
C76 C 0.1595(19) 0.7386(12) 0.7082(12) 0.092(3) 1.0000 Uiso G U
C81 C 0.119(2) 0.6440(15) 0.5259(11) 0.0933(19) 1.0000 Uiso G U
C82 C 0.124(2) 0.6826(13) 0.4688(14) 0.095(2) 1.0000 Uiso G U
C83 C 0.060(2) 0.6534(15) 0.4162(11) 0.096(2) 1.0000 Uiso G U
C84 C 0.0154(18) 0.5968(15) 0.4407(14) 0.096(2) 1.0000 Uiso G U
C85 C 0.051(2) 0.5910(14) 0.5086(13) 0.095(2) 1.0000 Uiso G U
C91 C -0.0567(19) 0.7487(15) 0.5548(11) 0.095(2) 1.0000 Uiso G U
C92 C -0.057(2) 0.7825(13) 0.4937(15) 0.096(2) 1.0000 Uiso G U
C93 C -0.119(2) 0.7462(15) 0.4442(11) 0.095(2) 1.0000 Uiso G U
C94 C -0.1568(19) 0.6900(14) 0.4747(14) 0.095(2) 1.0000 Uiso G U
C95 C -0.119(2) 0.6916(14) 0.5430(13) 0.096(2) 1.0000 Uiso G U
H121 H 0.754 0.8045 0.5159 0.1029 1.0000 Uiso G .
H131 H 0.7918 0.8628 0.4210 0.1035 1.0000 Uiso G .
H141 H 0.689 0.9525 0.3692 0.1034 1.0000 Uiso G .
H151 H 0.549 0.9838 0.4122 0.1028 1.0000 Uiso G .
H161 H 0.5110 0.9255 0.5071 0.1017 1.0000 Uiso G .
H221 H 0.446 0.8062 0.6628 0.0946 1.0000 Uiso G .
H231 H 0.3896 0.8859 0.7364 0.0946 1.0000 Uiso G .
H241 H 0.464 0.9967 0.7564 0.0947 1.0000 Uiso G .
H251 H 0.595 1.0278 0.7027 0.0944 1.0000 Uiso G .
H261 H 0.651 0.9481 0.6291 0.0939 1.0000 Uiso G .
H421 H 0.381 0.8085 0.5569 0.0870 1.0000 Uiso G .
H431 H 0.298 0.9158 0.5342 0.0878 1.0000 Uiso G .
H441 H 0.236 0.9481 0.4226 0.0881 1.0000 Uiso G .
H451 H 0.257 0.8730 0.3335 0.0882 1.0000 Uiso G .
H461 H 0.340 0.7657 0.3562 0.0878 1.0000 Uiso G .
H521 H 0.547 0.5850 0.4380 0.0892 1.0000 Uiso G .
H531 H 0.656 0.5702 0.3623 0.0898 1.0000 Uiso G .
H541 H 0.696 0.6664 0.2993 0.0906 1.0000 Uiso G .
H551 H 0.627 0.7774 0.3118 0.0903 1.0000 Uiso G .
H561 H 0.518 0.7922 0.3875 0.0896 1.0000 Uiso G .
H621 H 0.2738 0.523 0.6764 0.1116 1.0000 Uiso G .
H631 H 0.205 0.4392 0.7404 0.1118 1.0000 Uiso G .
H641 H 0.045 0.4541 0.7598 0.1117 1.0000 Uiso G .
H651 H -0.0467 0.552 0.7153 0.1118 1.0000 Uiso G .
H661 H 0.022 0.6357 0.6513 0.1116 1.0000 Uiso G .
H721 H 0.203 0.776 0.5587 0.1114 1.0000 Uiso G .
H731 H 0.181 0.8912 0.5962 0.1121 1.0000 Uiso G .
H741 H 0.145 0.9098 0.7045 0.1121 1.0000 Uiso G .
H751 H 0.131 0.813 0.7753 0.1115 1.0000 Uiso G .
H761 H 0.154 0.6983 0.7378 0.1102 1.0000 Uiso G .
H821 H 0.166 0.7237 0.466 0.1145 1.0000 Uiso G .
H831 H 0.049 0.670 0.3694 0.1149 1.0000 Uiso G .
H841 H -0.034 0.566 0.415 0.1147 1.0000 Uiso G .
H851 H 0.033 0.5550 0.5390 0.1142 1.0000 Uiso G .
H911 H -0.019 0.763 0.5986 0.1139 1.0000 Uiso G .
H921 H -0.019 0.8248 0.487 0.1149 1.0000 Uiso G .
H931 H -0.132 0.758 0.3961 0.1141 1.0000 Uiso G .
H941 H -0.203 0.6551 0.452 0.1145 1.0000 Uiso G .
H951 H -0.134 0.6583 0.5771 0.1150 1.0000 Uiso G .

loop_
_atom_site_aniso_label
_atom_site_aniso_U_11
_atom_site_aniso_U_22
_atom_site_aniso_U_33
_atom_site_aniso_U_23
_atom_site_aniso_U_13
_atom_site_aniso_U_12
I1 0.0890(18) 0.0680(14) 0.0719(17) 0.0005(14) -0.0043(14) 0.0114(15)
I2 0.096(2) 0.089(2) 0.0599(14) -0.0076(15) 0.0004(13) -0.0019(17)
Pd1 0.0860(18) 0.0690(14) 0.0685(18) -0.0080(15) 0.0043(13) 0.0044(15)
Pd2 0.0836(15) 0.073(2) 0.0604(14) -0.0020(15) -0.0004(14) 0.0034(14)
Fe1 0.098(2) 0.109(3) 0.111(3) -0.0057(18) 0.0198(18) 0.016(3)
P1 0.082(4) 0.074(2) 0.076(5) -0.006(2) 0.005(2) -0.002(2)
P2 0.082(5) 0.063(3) 0.065(3) -0.005(2) 0.0101(17) -0.0029(18)
P3 0.089(2) 0.096(4) 0.088(3) -0.003(2) 0.0191(19) 0.002(3)
F3 0.099(15) 0.117(15) 0.095(15) 0.036(11) -0.009(10) -0.029(10)
F4 0.17(2) 0.081(13) 0.123(19) 0.003(11) -0.066(14) -0.014(12)
F5 0.148(18) 0.107(18) 0.20(3) 0.020(17) -0.088(19) -0.045(14)
F6 0.119(17) 0.070(12) 0.16(2) 0.011(11) -0.020(13) -0.011(9)
F33 0.101(16) 0.089(14) 0.068(6) 0.007(8) 0.009(10) -0.024(10)
F34 0.101(16) 0.079(12) 0.071(9) 0.012(7) -0.010(10) -0.022(9)
F35 0.136(19) 0.075(13) 0.064(4) 0.003(8) -0.005(11) -0.005(11)
F36 0.138(19) 0.103(17) 0.063(6) -0.016(10) 0.026(11) -0.054(13)

loop_
_atom_type_symbol
_atom_type_scat_dispersion_real
_atom_type_scat_dispersion_imag
_atom_type_scat_Cromer_Mann_a1
_atom_type_scat_Cromer_Mann_b1
_atom_type_scat_Cromer_Mann_a2
_atom_type_scat_Cromer_Mann_b2
_atom_type_scat_Cromer_Mann_a3
_atom_type_scat_Cromer_Mann_b3
_atom_type_scat_Cromer_Mann_a4
_atom_type_scat_Cromer_Mann_b4
_atom_type_scat_Cromer_Mann_c
_atom_type_scat_source
C 0.0033 0.0016 2.3100 20.8439 1.0200 10.2075 1.5886 0.5687 0.8650 51.6512 0.2156 'International Tables Vol C 4.2.6.8 and 6.1.1.4'
H 0.0000 0.0000 0.4930 10.5109 0.3229 26.1257 0.1402 3.1424 0.0408 57.7998 0.0030 'International Tables Vol C 4.2.6.8 and 6.1.1.4'
F 0.0171 0.0103 3.5392 10.2825 2.6412 4.2944 1.5170 0.2615 1.0243 26.1476 0.2776 'International Tables Vol C 4.2.6.8 and 6.1.1.4'
Fe 0.3463 0.8444 11.7695 4.7611 7.3573 0.3072 3.5222 15.3535 2.3045 76.8805 1.0369 'International Tables Vol C 4.2.6.8 and 6.1.1.4'
I -0.4742 1.8119 20.1472 4.3470 18.9949 0.3814 7.5138 27.7660 2.2735 66.8776 4.0712 'International Tables Vol C 4.2.6.8 and 6.1.1.4'
P 0.1023 0.0942 6.4345 1.9067 4.1791 27.1570 1.7800 0.5260 1.4908 68.1645 1.1149 'International Tables Vol C 4.2.6.8 and 6.1.1.4'
Pd -0.9988 1.0072 19.3319 0.6987 15.5017 7.9893 5.2954 25.2052 0.6058 76.8986 5.2659 'International Tables Vol C 4.2.6.8 and 6.1.1.4'

loop_
_exptl_crystal_face_index_h
_exptl_crystal_face_index_k
_exptl_crystal_face_index_l
_exptl_crystal_face_perp_dist
1 0 0 0.090
-1 0 0 0.060
0 1 0 0.140
0 -1 0 0.160
0 0 1 0.020
0 0 -1 0.090

loop_
_geom_angle_atom_site_label_1
_geom_angle_atom_site_label_2
_geom_angle_atom_site_label_3
_geom_angle
_geom_angle_publ_flag
Pd1 I1 Pd2 72.78(11) yes
I1 Pd1 Pd2 54.21(10) yes
I1 Pd1 P1 164.3(3) yes
Pd2 Pd1 P1 136.1(3) yes
I1 Pd1 P2 93.4(3) yes
Pd2 Pd1 P2 73.7(3) yes
P1 Pd1 P2 101.1(4) yes
I1 Pd1 C2 95.2(7) yes
Pd2 Pd1 C2 123.9(7) yes
P1 Pd1 C2 69.2(8) yes
P2 Pd1 C2 162.2(7) yes
Pd1 Pd2 I1 53.01(10) yes
Pd1 Pd2 I2 82.43(12) yes
I1 Pd2 I2 93.91(12) yes
Pd1 Pd2 P3 138.6(3) yes
I1 Pd2 P3 168.0(3) yes
I2 Pd2 P3 91.4(3) yes
Pd1 Pd2 C32 92.7(7) yes
I1 Pd2 C32 84.3(7) yes
I2 Pd2 C32 174.9(7) yes
P3 Pd2 C32 91.2(7) yes
C81 Fe1 C82 40.7(5) yes
C81 Fe1 C83 68.5(6) yes
C82 Fe1 C83 40.3(5) yes
C81 Fe1 C84 69.1(7) yes
C82 Fe1 C84 68.4(6) yes
C83 Fe1 C84 40.6(5) yes
C81 Fe1 C85 41.2(5) yes
C82 Fe1 C85 68.8(6) yes
C83 Fe1 C85 68.8(7) yes
C84 Fe1 C85 41.2(5) yes
C81 Fe1 C91 111.5(10) yes
C82 Fe1 C91 123.7(11) yes
C83 Fe1 C91 156.0(12) yes
C84 Fe1 C91 163.3(12) yes
C85 Fe1 C91 128.1(11) yes
C81 Fe1 C92 127.7(12) yes
C82 Fe1 C92 108.7(10) yes
C83 Fe1 C92 119.2(11) yes
C84 Fe1 C92 152.4(12) yes
C85 Fe1 C92 165.5(12) yes
C81 Fe1 C93 162.0(13) yes
C82 Fe1 C93 123.4(11) yes
C83 Fe1 C93 104.4(10) yes
C84 Fe1 C93 117.0(11) yes
C85 Fe1 C93 153.4(13) yes
C81 Fe1 C94 157.7(12) yes
C82 Fe1 C94 158.8(12) yes
C83 Fe1 C94 121.7(11) yes
C84 Fe1 C94 104.8(10) yes
C85 Fe1 C94 120.2(11) yes
C81 Fe1 C95 124.1(11) yes
C82 Fe1 C95 159.3(12) yes
C83 Fe1 C95 159.7(13) yes
C84 Fe1 C95 124.5(12) yes
C85 Fe1 C95 109.1(10) yes
C91 Fe1 C92 40.5(5) yes
C91 Fe1 C93 67.9(6) yes
C92 Fe1 C93 40.1(5) yes
C91 Fe1 C94 68.0(6) yes
C92 Fe1 C94 67.5(6) yes
C93 Fe1 C94 40.2(5) yes
C91 Fe1 C95 40.4(5) yes
C92 Fe1 C95 67.9(6) yes
C93 Fe1 C95 68.0(6) yes
C94 Fe1 C95 40.6(5) yes
Pd1 P1 C1 83.1(10) yes
Pd1 P1 C11 124.8(10) yes
C1 P1 C11 113.1(13) yes
Pd1 P1 C21 120.4(10) yes
C1 P1 C21 103.9(12) yes
C11 P1 C21 106.7(13) yes
Pd1 P2 C31 121.8(9) yes
Pd1 P2 C41 117.5(9) yes
C31 P2 C41 102.1(12) yes
Pd1 P2 C51 100.9(8) yes
C31 P2 C51 102.6(12) yes
C41 P2 C51 110.8(12) yes
Pd2 P3 C61 109.8(11) yes
Pd2 P3 C71 114.9(11) yes
C61 P3 C71 101.8(14) yes
Pd2 P3 C81 114.3(11) yes
C61 P3 C81 107.6(15) yes
C71 P3 C81 107.5(14) yes
P1 C1 C2 103.9(16) yes
P1 C1 C6 134.7(16) yes
C2 C1 C6 120.0 yes
C1 C2 Pd1 100.9(14) yes
C1 C2 C3 120.0 yes
Pd1 C2 C3 139.0(14) yes
C2 C3 F3 122(2) yes
C2 C3 C4 120.0 yes
F3 C3 C4 118(2) yes
C3 C4 F4 118(2) yes
C3 C4 C5 120.0 yes
F4 C4 C5 122(2) yes
F5 C5 C4 119(2) yes
F5 C5 C6 120(2) yes
C4 C5 C6 120.0 yes
C1 C6 C5 120.0 yes
C1 C6 F6 120(2) yes
C5 C6 F6 120(2) yes
P1 C11 C12 118.7(16) yes
P1 C11 C16 121.1(16) yes
C12 C11 C16 120.0 yes
C11 C12 C13 120.0 yes
C11 C12 H121 120. no
C13 C12 H121 120. no
C12 C13 C14 120. yes
C12 C13 H131 120. no
C14 C13 H131 120. no
C13 C14 C15 120. yes
C13 C14 H141 120. no
C15 C14 H141 120. no
C14 C15 C16 120. yes
C14 C15 H151 120. no
C16 C15 H151 120. no
C15 C16 C11 120. yes
C15 C16 H161 120. no
C11 C16 H161 120. no
P1 C21 C22 120.4(15) yes
P1 C21 C26 119.5(15) yes
C22 C21 C26 120. yes
C21 C22 C23 120. yes
C21 C22 H221 120. no
C23 C22 H221 120. no
C22 C23 C24 120. yes
C22 C23 H231 120. no
C24 C23 H231 120. no
C23 C24 C25 120. yes
C23 C24 H241 120.0 no
C25 C24 H241 120.0 no
C24 C25 C26 120. yes
C24 C25 H251 120.0 no
C26 C25 H251 120.0 no
C25 C26 C21 120.0 yes
C25 C26 H261 120. no
C21 C26 H261 120. no
P2 C31 C32 116.8(14) yes
P2 C31 C36 122.9(14) yes
C32 C31 C36 120.0 yes
C31 C32 Pd2 122.9(13) yes
C31 C32 C33 120. yes
Pd2 C32 C33 117.1(13) yes
F33 C33 C32 123.3(18) yes
F33 C33 C34 116.7(18) yes
C32 C33 C34 120.0) yes
C33 C34 F34 119.3(18) yes
C33 C34 C35 120.0 yes
F34 C34 C35 120.5(19) yes
C34 C35 F35 119.6(19) yes
C34 C35 C36 120. yes
F35 C35 C36 120.4(19) yes
C31 C36 C35 120.0 yes
C31 C36 F36 122.3(19) yes
C35 C36 F36 117.7(19) yes
P2 C41 C42 118.2(14) yes
P2 C41 C46 121.6(14) yes
C42 C41 C46 120.0 yes
C41 C42 C43 120. yes
C41 C42 H421 120.0 no
C43 C42 H421 120.0 no
C42 C43 C44 120.0 yes
C42 C43 H431 120. no
C44 C43 H431 120. no
C43 C44 C45 120.0 yes
C43 C44 H441 120. no
C45 C44 H441 120. no
C44 C45 C46 120. yes
C44 C45 H451 120.0 no
C46 C45 H451 120.0 no
C41 C46 C45 120.0 yes
C41 C46 H461 120. no
C45 C46 H461 120. no
P2 C51 C52 119.9(15) yes
P2 C51 C56 120.1(15) yes
C52 C51 C56 120. yes
C51 C52 C53 120. yes
C51 C52 H521 120.0 no
C53 C52 H521 120.0 no
C52 C53 C54 120.0 yes
C52 C53 H531 120.0 no
C54 C53 H531 120. no
C53 C54 C55 120. yes
C53 C54 H541 120.0 no
C55 C54 H541 120.0 no
C54 C55 C56 120. yes
C54 C55 H551 120.0 no
C56 C55 H551 120.0 no
C51 C56 C55 120.0 yes
C51 C56 H561 120. no
C55 C56 H561 120.0 no
P3 C61 C62 121.5(18) yes
P3 C61 C66 118.3(18) yes
C62 C61 C66 120. yes
C61 C62 C63 120. yes
C61 C62 H621 120.0 no
C63 C62 H621 120.0 no
C62 C63 C64 120.0 yes
C62 C63 H631 120. no
C64 C63 H631 120. no
C63 C64 C65 120. yes
C63 C64 H641 120.0 no
C65 C64 H641 120.0 no
C64 C65 C66 120. yes
C64 C65 H651 120.0 no
C66 C65 H651 120.0 no
C61 C66 C65 120.0 yes
C61 C66 H661 120. no
C65 C66 H661 120. no
P3 C71 C72 112.2(17) yes
P3 C71 C76 127.8(17) yes
C72 C71 C76 120. yes
C71 C72 C73 120. yes
C71 C72 H721 120. no
C73 C72 H721 120. no
C72 C73 C74 120. yes
C72 C73 H731 120.0 no
C74 C73 H731 120.0 no
C73 C74 C75 120. yes
C73 C74 H741 120.0 no
C75 C74 H741 120.0 no
C74 C75 C76 120.0 yes
C74 C75 H751 120. no
C76 C75 H751 120. no
C75 C76 C71 120. yes
C75 C76 H761 120.0 no
C71 C76 H761 120.0 no
P3 C81 Fe1 135.6(15) yes
P3 C81 C82 128.8(19) yes
Fe1 C81 C82 70.9(11) yes
P3 C81 C85 122.0(19) yes
Fe1 C81 C85 68.7(11) yes
C82 C81 C85 108. yes
C81 C82 Fe1 68.4(11) yes
C81 C82 C83 108.0 yes
Fe1 C82 C83 70.0(11) yes
C81 C82 H821 126.0 no
Fe1 C82 H821 127.2 no
C83 C82 H821 126.0 no
C82 C83 Fe1 69.7(11) yes
C82 C83 C84 108. yes
Fe1 C83 C84 68.5(11) yes
C82 C83 H831 126. no
Fe1 C83 H831 127.4 no
C84 C83 H831 126.0 no
C83 C84 Fe1 70.9(11) yes
C83 C84 C85 108.0 yes
Fe1 C84 C85 68.5(11) yes
C83 C84 H841 126.0 no
Fe1 C84 H841 126.0 no
C85 C84 H841 126.0 no
C84 C85 C81 108.0 yes
C84 C85 Fe1 70.3(11) yes
C81 C85 Fe1 70.0(11) yes
C84 C85 H851 126.0 no
C81 C85 H851 126.0) no
Fe1 C85 H851 126.0 no
Fe1 C91 C92 70.3(11) yes
Fe1 C91 C95 69.6(11) yes
C92 C91 C95 108.0) yes
Fe1 C91 H911 125.6 no
C92 C91 H911 126.0 no
C95 C91 H911 126.0 no
C91 C92 Fe1 69.2(11) yes
C91 C92 C93 108. yes
Fe1 C92 C93 70.3(11) yes
C91 C92 H921 126. no
Fe1 C92 H921 126. no
C93 C92 H921 126.0 no
C92 C93 Fe1 69.6(11) yes
C92 C93 C94 107.6 yes
Fe1 C93 C94 69.2(11) yes
C92 C93 H931 126. no
Fe1 C93 H931 126.2 no
C94 C93 H931 126. no
C93 C94 Fe1 70.6(11) yes
C93 C94 C95 108. yes
Fe1 C94 C95 69.3(11) yes
C93 C94 H941 125.9 no
Fe1 C94 H941 125.9 no
C95 C94 H941 125.9 no
C94 C95 C91 107.9 yes
C94 C95 Fe1 70.1(11) yes
C91 C95 Fe1 70.0(11) yes
C94 C95 H951 126.0 no
C91 C95 H951 126.0 no
Fe1 C95 H951 126.0 no

loop_
_geom_bond_atom_site_label_1
_geom_bond_atom_site_label_2
_geom_bond_distance
_geom_bond_publ_flag
I1 Pd1 2.638(4) yes
I1 Pd2 2.679(4) yes
I2 Pd2 2.652(4) yes
Pd1 Pd2 3.155(5) yes
Pd1 P1 2.315(11) yes
Pd1 P2 2.337(10) yes
Pd1 C2 2.135(19) yes
Pd2 P3 2.308(12) yes
Pd2 C32 2.060(15) yes
Fe1 C81 2.00(3) yes
Fe1 C82 2.03(3) yes
Fe1 C83 2.04(3) yes
Fe1 C84 2.00(3) yes
Fe1 C85 1.98(3) yes
Fe1 C91 2.04(3) yes
Fe1 C92 2.05(3) yes
Fe1 C93 2.06(3) yes
Fe1 C94 2.04(3) yes
Fe1 C95 2.03(3) yes
P1 C1 1.81(2) yes
P1 C11 1.80(2) yes
P1 C21 1.78(2) yes
P2 C31 1.852(19) yes
P2 C41 1.81(2) yes
P2 C51 1.857(19) yes
P3 C61 1.78(2) yes
P3 C71 1.82(2) yes
P3 C81 1.83(2) yes
F3 C3 1.24(3) yes
F4 C4 1.26(3) yes
F5 C5 1.39(3) yes
F6 C6 1.35(3) yes
F33 C33 1.38(2) yes
F34 C34 1.32(2) yes
F35 C35 1.31(2) yes
F36 C36 1.27(2) yes
C1 C2 1.392 yes
C1 C6 1.393 yes
C2 C3 1.394 yes
C3 C4 1.394 yes
C4 C5 1.392 yes
C5 C6 1.393 yes
C11 C12 1.392 yes
C11 C16 1.392 yes
C12 C13 1.392 yes
C12 H121 1.00 no
C13 C14 1.392 yes
C13 H131 1.00 no
C14 C15 1.392 yes
C14 H141 1.00 no
C15 C16 1.392 yes
C15 H151 1.00 no
C16 H161 1.00 no
C21 C22 1.392 yes
C21 C26 1.393 yes
C22 C23 1.393 yes
C22 H221 1.00 no
C23 C24 1.393 yes
C23 H231 1.00 no
C24 C25 1.392 yes
C24 H241 1.00 no
C25 C26 1.393 yes
C25 H251 1.00 no
C26 H261 1.00 no
C31 C32 1.391 yes
C31 C36 1.391 yes
C32 C33 1.391 yes
C33 C34 1.392 yes
C34 C35 1.391 yes
C35 C36 1.391 yes
C41 C42 1.393 yes
C41 C46 1.394 yes
C42 C43 1.393 yes
C42 H421 1.00 no
C43 C44 1.394 yes
C43 H431 1.00 no
C44 C45 1.393 yes
C44 H441 1.00 no
C45 C46 1.393 yes
C45 H451 1.00 no
C46 H461 1.00 no
C51 C52 1.391 yes
C51 C56 1.392 yes
C52 C53 1.392 yes
C52 H521 1.00 no
C53 C54 1.392 yes
C53 H531 1.00 no
C54 C55 1.391 yes
C54 H541 1.00 no
C55 C56 1.392 yes
C55 H551 1.00 no
C56 H561 1.00 no
C61 C62 1.391 yes
C61 C66 1.392 yes
C62 C63 1.392 yes
C62 H621 1.00 no
C63 C64 1.392 yes
C63 H631 1.00 no
C64 C65 1.391 yes
C64 H641 1.00 no
C65 C66 1.392 yes
C65 H651 1.00 no
C66 H661 1.00 no
C71 C72 1.394 yes
C71 C76 1.392 yes
C72 C73 1.394 yes
C72 H721 1.00 no
C73 C74 1.392 yes
C73 H731 1.00 no
C74 C75 1.394 yes
C74 H741 1.00 no
C75 C76 1.394 yes
C75 H751 1.00 no
C76 H761 1.00 no
C81 C82 1.403 yes
C81 C85 1.403 yes
C82 C83 1.403 yes
C82 H821 1.00 no
C83 C84 1.402 yes
C83 H831 1.00 no
C84 C85 1.403 yes
C84 H841 1.00 no
C85 H851 1.00 no
C91 C92 1.414 yes
C91 C95 1.405 yes
C91 H911 1.00 no
C92 C93 1.409 yes
C92 H921 1.00 no
C93 C94 1.409 yes
C93 H931 1.00 no
C94 C95 1.415 yes
C94 H941 1.00 no
C95 H951 1.00 no

loop_
_geom_contact_atom_site_label_1
_geom_contact_atom_site_label_2
_geom_contact_distance
_geom_contact_site_symmetry_2
_geom_contact_publ_flag
F3 F35 3.10(3) 2_666 no
F5 C75 3.17(4) 1_655 no
F5 C76 3.56(4) 1_655 no
F6 C63 3.33(3) 3_656 no
F6 C64 3.48(3) 3_656 no
F33 C53 3.38(3) 2_666 no
F34 C95 3.28(3) 2_566 no
F34 C65 3.37(3) 2_566 no
F35 C74 3.23(3) 4_564 no
F36 C23 3.22(3) 4_564 no
F36 C75 3.45(3) 4_564 no
C12 C93 3.34(4) 1_655 no
C12 C92 3.49(4) 1_655 no
C12 C94 3.55(4) 1_655 no
C13 C93 3.26(4) 1_655 no
C13 C92 3.50(3) 1_655 no
C15 C25 3.43(3) 2_676 no
C24 C53 3.58(3) 4_565 no

loop_
_geom_torsion_atom_site_label_1
_geom_torsion_atom_site_label_2
_geom_torsion_atom_site_label_3
_geom_torsion_atom_site_label_4
_geom_torsion
_geom_torsion_publ_flag
I1 Pd1 P1 C1 2(2) no
I1 Pd1 P1 C11 116(1) no
I1 Pd1 P1 C21 -100(2) no
I1 Pd1 P2 C31 21(1) no
I1 Pd1 P2 C41 148(1) no
I1 Pd1 P2 C51 -91.4(9) no
I1 Pd1 C2 C1 165(2) no
I1 Pd1 C2 C3 -9(3) no
I1 Pd2 P3 C61 46(2) no
I1 Pd2 P3 C71 160(2) no
I1 Pd2 P3 C81 -75(2) no
I1 Pd2 C32 C31 -78(2) no
I1 Pd2 C32 C33 104(2) no
I2 Pd2 I1 Pd1 -77.5(1) no
I2 Pd2 P3 C61 -71(1) no
I2 Pd2 P3 C71 43(1) no
I2 Pd2 P3 C81 168(1) no
Pd1 I1 Pd2 P3 166(2) no
Pd1 I1 Pd2 C32 97.7(7) no
Pd1 P1 C1 C2 -14(2) no
Pd1 P1 C1 C6 -180(3) no
Pd1 P1 C11 C12 -70(2) no
Pd1 P1 C11 C16 106(2) no
Pd1 P1 C21 C22 -8(2) no
Pd1 P1 C21 C26 171(2) no
Pd1 P2 C31 C32 25(2) no
Pd1 P2 C31 C36 -149(2) no
Pd1 P2 C41 C42 -19(2) no
Pd1 P2 C41 C46 156(2) no
Pd1 P2 C51 C52 74(2) no
Pd1 P2 C51 C56 -106(2) no
Pd1 C2 C1 P1 16(2) no
Pd1 C2 C1 C6 -176(2) no
Pd1 C2 C3 F3 -14(4) no
Pd1 C2 C3 C4 174(2) no
Pd2 I1 Pd1 P1 136(1) no
Pd2 I1 Pd1 P2 -67.0(3) no
Pd2 I1 Pd1 C2 128.6(6) no
Pd2 P3 C61 C62 -7(2) no
Pd2 P3 C61 C66 178(2) no
Pd2 P3 C71 C72 76(2) no
Pd2 P3 C71 C76 -104(3) no
Pd2 P3 C81 Fe1 -161(2) no
Pd2 P3 C81 C82 -59(3) no
Pd2 P3 C81 C85 108(2) no
Pd2 C32 C31 P2 9(3) no
Pd2 C32 C31 C36 -177(2) no
Pd2 C32 C33 F33 -4(3) no
Pd2 C32 C33 C34 177(2) no
Fe1 C81 P3 C61 77(3) no
Fe1 C81 P3 C71 -32(3) no
Fe1 C81 C82 C83 -59(2) no
Fe1 C81 C85 C84 61(2) no
Fe1 C82 C81 P3 -133(3) no
Fe1 C82 C81 C85 58(2) no
Fe1 C82 C83 C84 -58(2) no
Fe1 C83 C82 C81 58(2) no
Fe1 C83 C84 C85 -58(2) no
Fe1 C84 C83 C82 59(2) no
Fe1 C84 C85 C81 -61(2) no
Fe1 C85 C81 P3 131(2) no
Fe1 C85 C81 C82 -60(2) no
Fe1 C85 C84 C83 60(2) no
Fe1 C91 C92 C93 60(2) no
Fe1 C91 C95 C94 -60(2) no
Fe1 C92 C91 C95 -60(2) no
Fe1 C92 C93 C94 59(2) no
Fe1 C93 C92 C91 -59(2) no
Fe1 C93 C94 C95 60(2) no
Fe1 C94 C93 C92 -59(2) no
Fe1 C94 C95 C91 60(2) no
Fe1 C95 C91 C92 60(2) no
Fe1 C95 C94 C93 -60(2) no
P1 Pd1 P2 C31 -165(1) no
P1 Pd1 P2 C41 -38(1) no
P1 Pd1 P2 C51 82.5(9) no
P1 Pd1 C2 C1 -13(1) no
P1 Pd1 C2 C3 173(3) no
P1 C1 C2 C3 -168(2) no
P1 C1 C6 F6 -17(4) no
P1 C1 C6 C5 164(2) no
P1 C11 C12 C13 175(2) no
P1 C11 C16 C15 -175(2) no
P1 C21 C22 C23 178(2) no
P1 C21 C26 C25 -178(2) no
P2 Pd1 P1 C1 -154.8(9) no
P2 Pd1 P1 C11 -41(1) no
P2 Pd1 P1 C21 103(1) no
P2 Pd1 C2 C1 47(3) no
P2 Pd1 C2 C3 -128(3) no
P2 C31 C32 C33 -174(2) no
P2 C31 C36 F36 -4(3) no
P2 C31 C36 C35 174(2) no
P2 C41 C42 C43 175(2) no
P2 C41 C46 C45 -175(2) no
P2 C51 C52 C53 180(2) no
P2 C51 C56 C55 -180(2) no
P3 Pd2 C32 C31 113(2) no
P3 Pd2 C32 C33 -65(2) no
P3 C61 C62 C63 -175(2) no
P3 C61 C66 C65 175(2) no
P3 C71 C72 C73 179(2) no
P3 C71 C76 C75 -179(2) no
P3 C81 Fe1 C82 127(3) no
P3 C81 Fe1 C83 164(3) no
P3 C81 Fe1 C84 -153(3) no
P3 C81 Fe1 C85 -114(3) no
P3 C81 Fe1 C91 10(3) no
P3 C81 Fe1 C92 53(3) no
P3 C81 Fe1 C93 94(4) no
P3 C81 Fe1 C94 -75(4) no
P3 C81 Fe1 C95 -34(3) no
P3 C81 C82 C83 168(2) no
P3 C81 C85 C84 -169(2) no
F3 C3 C2 C1 172(3) no
F3 C3 C4 F4 9(4) no
F3 C3 C4 C5 -173(3) no
F4 C4 C3 C2 -179(3) no
F4 C4 C5 F5 8(4) no
F4 C4 C5 C6 179(3) no
F5 C5 C4 C3 -170(3) no
F5 C5 C6 F6 -8(4) no
F5 C5 C6 C1 170(3) no
F6 C6 C1 C2 179(3) no
F6 C6 C5 C4 -179(3) no
F33 C33 C32 C31 178(2) no
F33 C33 C34 F34 -3(3) no
F33 C33 C34 C35 -178(2) no
F34 C34 C33 C32 176(2) no
F34 C34 C35 F35 2(3) no
F34 C34 C35 C36 -176(2) no
F35 C35 C34 C33 177(2) no
F35 C35 C36 F36 0(4) no
F35 C35 C36 C31 -177(2) no
F36 C36 C31 C32 -177(2) no
F36 C36 C35 C34 178(2) no
C1 P1 Pd1 C2 10(1) no
C1 P1 C11 C12 28(2) no
C1 P1 C11 C16 -157(2) no
C1 P1 C21 C22 -98(2) no
C1 P1 C21 C26 81(2) no
C1 C2 C3 C4 0(4) no
C1 C6 C5 C4 -0(4) no
C2 Pd1 P1 C11 123(1) no
C2 Pd1 P1 C21 -93(1) no
C2 Pd1 P2 C31 140(3) no
C2 Pd1 P2 C41 -93(3) no
C2 Pd1 P2 C51 28(3) no
C2 C1 P1 C11 -139(2) no
C2 C1 P1 C21 105(2) no
C2 C1 C6 C5 0(4) no
C2 C3 C4 C5 -0(4) no
C3 C2 C1 C6 -0(4) no
C3 C4 C5 C6 0(4) no
C6 C1 P1 C11 55(3) no
C6 C1 P1 C21 -60(3) no
C11 P1 C21 C22 143(2) no
C11 P1 C21 C26 -39(2) no
C11 C12 C13 C14 0(3) no
C11 C16 C15 C14 -0(3) no
C12 C11 P1 C21 142(2) no
C12 C11 C16 C15 0(3) no
C12 C13 C14 C15 -0(3) no
C13 C12 C11 C16 -0(3) no
C13 C14 C15 C16 0(3) no
C16 C11 P1 C21 -43(2) no
C21 C22 C23 C24 0(3) no
C21 C26 C25 C24 0(3) no
C22 C21 C26 C25 0(3) no
C22 C23 C24 C25 -0(3) no
C23 C22 C21 C26 -0(3) no
C23 C24 C25 C26 0(3) no
C31 P2 C41 C42 117(2) no
C31 P2 C41 C46 -68(2) no
C31 P2 C51 C52 -52(2) no
C31 P2 C51 C56 128(2) no
C31 C32 C33 C34 -0(4) no
C31 C36 C35 C34 0(3) no
C32 Pd2 P3 C61 114(1) no
C32 Pd2 P3 C71 -133(1) no
C32 Pd2 P3 C81 -8(1) no
C32 C31 P2 C41 -108(2) no
C32 C31 P2 C51 137(2) no
C32 C31 C36 C35 -0(3) no
C32 C33 C34 C35 0(3) no
C33 C32 C31 C36 0(3) no
C33 C34 C35 C36 -0(3) no
C36 C31 P2 C41 78(2) no
C36 C31 P2 C51 -37(2) no
C41 P2 C51 C52 -161(2) no
C41 P2 C51 C56 19(2) no
C41 C42 C43 C44 0(4) no
C41 C46 C45 C44 0(4) no
C42 C41 P2 C51 -135(2) no
C42 C41 C46 C45 -0(4) no
C42 C43 C44 C45 -0(4) no
C43 C42 C41 C46 0(4) no
C43 C44 C45 C46 -0(4) no
C46 C41 P2 C51 41(2) no
C51 C52 C53 C54 0(3) no
C51 C56 C55 C54 -0(3) no
C52 C51 C56 C55 0(3) no
C52 C53 C54 C55 -0(3) no
C53 C52 C51 C56 -0(3) no
C53 C54 C55 C56 0(3) no
C61 P3 C71 C72 -165(2) no
C61 P3 C71 C76 14(3) no
C61 P3 C81 C82 179(3) no
C61 P3 C81 C85 -14(3) no
C61 C62 C63 C64 0(4) no
C61 C66 C65 C64 -0(4) no
C62 C61 P3 C71 -129(2) no
C62 C61 P3 C81 118(2) no
C62 C61 C66 C65 0(4) no
C62 C63 C64 C65 -0(4) no
C63 C62 C61 C66 -0(4) no
C63 C64 C65 C66 0(4) no
C66 C61 P3 C71 55(2) no
C66 C61 P3 C81 -58(2) no
C71 P3 C81 C82 70(3) no
C71 P3 C81 C85 -123(3) no
C71 C72 C73 C74 0(4) no
C71 C76 C75 C74 -0(4) no
C72 C71 P3 C81 -52(2) no
C72 C71 C76 C75 0(4) no
C72 C73 C74 C75 -0(4) no
C73 C72 C71 C76 -0(4) no
C73 C74 C75 C76 0(4) no
C76 C71 P3 C81 128(3) no
C81 Fe1 C82 C83 120(2) no
C81 Fe1 C83 C82 -37(2) no
C81 Fe1 C83 C84 83(2) no
C81 Fe1 C84 C83 -81(2) no
C81 Fe1 C84 C85 39(2) no
C81 Fe1 C85 C84 -118(2) no
C81 Fe1 C91 C92 123(2) no
C81 Fe1 C91 C95 -118(2) no
C81 Fe1 C92 C91 -79(2) no
C81 Fe1 C92 C93 161(2) no
C81 Fe1 C93 C92 -54(4) no
C81 Fe1 C93 C94 -174(3) no
C81 Fe1 C94 C93 175(3) no
C81 Fe1 C94 C95 56(4) no
C81 Fe1 C95 C91 83(2) no
C81 Fe1 C95 C94 -158(2) no
C81 C82 Fe1 C83 -120(2) no
C81 C82 Fe1 C84 -83(2) no
C81 C82 Fe1 C85 -38(2) no
C81 C82 Fe1 C91 84(2) no
C81 C82 Fe1 C92 127(2) no
C81 C82 Fe1 C93 169(2) no
C81 C82 Fe1 C94 -158(3) no
C81 C82 Fe1 C95 50(4) no
C81 C82 C83 C84 0(3) no
C81 C85 Fe1 C82 37(2) no
C81 C85 Fe1 C83 81(2) no
C81 C85 Fe1 C84 118(2) no
C81 C85 Fe1 C91 -80(2) no
C81 C85 Fe1 C92 -46(6) no
C81 C85 Fe1 C93 161(2) no
C81 C85 Fe1 C94 -164(2) no
C81 C85 Fe1 C95 -121(2) no
C81 C85 C84 C83 -1(3) no
C82 Fe1 C81 C85 -119(2) no
C82 Fe1 C83 C84 120(2) no
C82 Fe1 C84 C83 -37(2) no
C82 Fe1 C84 C85 82(2) no
C82 Fe1 C85 C84 -81(2) no
C82 Fe1 C91 C92 79(2) no
C82 Fe1 C91 C95 -162(2) no
C82 Fe1 C92 C91 -120(2) no
C82 Fe1 C92 C93 120(2) no
C82 Fe1 C93 C92 -79(2) no
C82 Fe1 C93 C94 162(2) no
C82 Fe1 C94 C93 -46(4) no
C82 Fe1 C94 C95 -165(3) no
C82 Fe1 C95 C91 46(4) no
C82 Fe1 C95 C94 165(3) no
C82 C81 Fe1 C83 37(2) no
C82 C81 Fe1 C84 81(2) no
C82 C81 Fe1 C85 119(2) no
C82 C81 Fe1 C91 -117(2) no
C82 C81 Fe1 C92 -74(2) no
C82 C81 Fe1 C93 -32(4) no
C82 C81 Fe1 C94 159(3) no
C82 C81 Fe1 C95 -161(2) no
C82 C81 C85 C84 1(3) no
C82 C83 Fe1 C84 -120(2) no
C82 C83 Fe1 C85 -82(2) no
C82 C83 Fe1 C91 57(3) no
C82 C83 Fe1 C92 85(2) no
C82 C83 Fe1 C93 125(2) no
C82 C83 Fe1 C94 165(2) no
C82 C83 Fe1 C95 -170(3) no
C82 C83 C84 C85 0(3) no
C83 Fe1 C81 C85 -82(2) no
C83 Fe1 C84 C85 120(2) no
C83 Fe1 C85 C84 -37(2) no
C83 Fe1 C91 C92 38(3) no
C83 Fe1 C91 C95 157(2) no
C83 Fe1 C92 C91 -163(2) no
C83 Fe1 C92 C93 77(2) no
C83 Fe1 C93 C92 -118(2) no
C83 Fe1 C93 C94 122(2) no
C83 Fe1 C94 C93 -74(2) no
C83 Fe1 C94 C95 167(2) no
C83 Fe1 C95 C91 -153(3) no
C83 Fe1 C95 C94 -34(4) no
C83 C82 Fe1 C84 37(2) no
C83 C82 Fe1 C85 82(2) no
C83 C82 Fe1 C91 -156(2) no
C83 C82 Fe1 C92 -113(2) no
C83 C82 Fe1 C93 -71(2) no
C83 C82 Fe1 C94 -38(4) no
C83 C82 Fe1 C95 170(3) no
C83 C82 C81 C85 -0(3) no
C83 C84 Fe1 C85 -120(2) no
C83 C84 Fe1 C91 -176(3) no
C83 C84 Fe1 C92 52(3) no
C83 C84 Fe1 C93 81(2) no
C83 C84 Fe1 C94 122(2) no
C83 C84 Fe1 C95 161(2) no
C84 Fe1 C81 C85 -38(2) no
C84 Fe1 C91 C92 -148(3) no
C84 Fe1 C91 C95 -29(4) no
C84 Fe1 C92 C91 161(2) no
C84 Fe1 C92 C93 41(3) no
C84 Fe1 C93 C92 -160(2) no
C84 Fe1 C93 C94 81(2) no
C84 Fe1 C94 C93 -114(2) no
C84 Fe1 C94 C95 126(2) no
C84 Fe1 C95 C91 170(2) no
C84 Fe1 C95 C94 -71(2) no
C84 C83 Fe1 C85 38(2) no
C84 C83 Fe1 C91 177(2) no
C84 C83 Fe1 C92 -155(2) no
C84 C83 Fe1 C93 -115(2) no
C84 C83 Fe1 C94 -75(2) no
C84 C83 Fe1 C95 -50(4) no
C84 C85 Fe1 C91 162(2) no
C84 C85 Fe1 C92 -164(5) no
C84 C85 Fe1 C93 43(3) no
C84 C85 Fe1 C94 78(2) no
C84 C85 Fe1 C95 121(2) no
C85 Fe1 C91 C92 168(2) no
C85 Fe1 C91 C95 -74(2) no
C85 Fe1 C92 C91 -42(6) no
C85 Fe1 C92 C93 -161(5) no
C85 Fe1 C93 C92 170(3) no
C85 Fe1 C93 C94 51(3) no
C85 Fe1 C94 C93 -156(2) no
C85 Fe1 C94 C95 85(2) no
C85 Fe1 C95 C91 127(2) no
C85 Fe1 C95 C94 -114(2) no
C85 C81 Fe1 C91 124(2) no
C85 C81 Fe1 C92 167(2) no
C85 C81 Fe1 C93 -152(3) no
C85 C81 Fe1 C94 39(4) no
C85 C81 Fe1 C95 80(2) no
C85 C84 Fe1 C91 -57(4) no
C85 C84 Fe1 C92 172(2) no
C85 C84 Fe1 C93 -160(2) no
C85 C84 Fe1 C94 -119(2) no
C85 C84 Fe1 C95 -79(2) no
C91 Fe1 C92 C93 -120(2) no
C91 Fe1 C93 C92 38(2) no
C91 Fe1 C93 C94 -82(2) no
C91 Fe1 C94 C93 81(2) no
C91 Fe1 C94 C95 -38(2) no
C91 Fe1 C95 C94 119(2) no
C91 C92 Fe1 C93 120(2) no
C91 C92 Fe1 C94 82(2) no
C91 C92 Fe1 C95 38(2) no
C91 C92 C93 C94 -0(3) no
C91 C95 Fe1 C92 -38(2) no
C91 C95 Fe1 C93 -82(2) no
C91 C95 Fe1 C94 -119(2) no
C91 C95 C94 C93 -1(3) no
C92 Fe1 C91 C95 118(2) no
C92 Fe1 C93 C94 -119(2) no
C92 Fe1 C94 C93 38(2) no
C92 Fe1 C94 C95 -82(2) no
C92 Fe1 C95 C94 81(2) no
C92 C91 Fe1 C93 -37(2) no
C92 C91 Fe1 C94 -81(2) no
C92 C91 Fe1 C95 -118(2) no
C92 C91 C95 C94 1(3) no
C92 C93 Fe1 C94 119(2) no
C92 C93 Fe1 C95 81(2) no
C92 C93 C94 C95 0(3) no
C93 Fe1 C91 C95 81(2) no
C93 Fe1 C94 C95 -119(2) no
C93 Fe1 C95 C94 37(2) no
C93 C92 Fe1 C94 -37(2) no
C93 C92 Fe1 C95 -81(2) no
C93 C92 C91 C95 -0(3) no
C93 C94 Fe1 C95 119(2) no
C94 Fe1 C91 C95 38(2) no
C94 C93 Fe1 C95 -38(2) no
